data_7711951
loop_
_publ_author_name
'Schulz, Ji&#x159;&#xed;'
'Antala, Jakub'
'C&#xed;sa&#x159;ov&#xe1;, Ivana'
'&#x160;t&#x11b;pni&#x10d;ka, Petr'

_publ_section_title
;
 Beyond phosphorus: synthesis, reactivity, coordination behaviour and
 catalytic properties of 1,1'-bis(diphenylstibino)ferrocene.
;
_journal_issue 5
_journal_name_full 'Dalton transactions (Cambridge, England : 2003)'
_journal_page_first 1198
_journal_page_last 1211
_journal_paper_doi 10.1039/d2dt03770j
_journal_volume 52
_journal_year 2023
_chemical_formula_moiety 'C34 H28 Cl2 Fe O9 Sb2, C H2 Cl2'
_chemical_formula_sum 'C35 H30 Cl4 Fe O9 Sb2'
_chemical_formula_weight 1035.74
_space_group_crystal_system monoclinic
_space_group_IT_number 14
_space_group_name_Hall '-P 2ybc'
_space_group_name_H-M_alt 'P 1 21/c 1'
_atom_sites_solution_hydrogens geom
_atom_sites_solution_primary direct
_atom_sites_solution_secondary difmap
_audit_creation_method SHELXL-2017/1
_audit_update_record
;
2022-11-11 deposited with the CCDC.	2022-12-15 downloaded from the CCDC.
;
_cell_angle_alpha 90
_cell_angle_beta 111.8640(10)
_cell_angle_gamma 90
_cell_formula_units_Z 4
_cell_length_a 19.6555(6)
_cell_length_b 10.0924(3)
_cell_length_c 19.8006(5)
_cell_measurement_reflns_used 9894
_cell_measurement_temperature 120(2)
_cell_measurement_theta_max 27.48
_cell_measurement_theta_min 2.23
_cell_volume 3645.34(18)
_computing_cell_refinement 'APEX3 v2019.11-0 (Bruker AXS)'
_computing_data_collection 'Bruker Instrument Service vV6.2.15'
_computing_data_reduction 'SAINT V8.40B (Bruker Nano, Inc., 2019)'
_computing_molecular_graphics 'PLATON (Spek, 2017)'
_computing_publication_material 'PLATON (Spek, 2017)'
_computing_structure_refinement 'SHELXL-2017 (Sheldrick, 2017)'
_computing_structure_solution 'SHELXT 2018 (Sheldrick, 2018)'
_diffrn_ambient_temperature 120(2)
_diffrn_measured_fraction_theta_full 1.000
_diffrn_measured_fraction_theta_max 0.999
_diffrn_measurement_device_type 'Bruker D8 VENTURE Kappa Duo'
_diffrn_measurement_method '\f and \w scans'
_diffrn_radiation_monochromator 'Quazar Mo multilayer optic'
_diffrn_radiation_source 'I\mS micro-focus sealed tube'
_diffrn_radiation_type MoK\a
_diffrn_radiation_wavelength 0.71073
_diffrn_reflns_av_R_equivalents 0.0302
_diffrn_reflns_av_unetI/netI 0.0181
_diffrn_reflns_Laue_measured_fraction_full 1.000
_diffrn_reflns_Laue_measured_fraction_max 0.999
_diffrn_reflns_limit_h_max 25
_diffrn_reflns_limit_h_min -25
_diffrn_reflns_limit_k_max 13
_diffrn_reflns_limit_k_min -13
_diffrn_reflns_limit_l_max 25
_diffrn_reflns_limit_l_min -25
_diffrn_reflns_number 53290
_diffrn_reflns_point_group_measured_fraction_full 1.000
_diffrn_reflns_point_group_measured_fraction_max 0.999
_diffrn_reflns_theta_full 25.242
_diffrn_reflns_theta_max 27.493
_diffrn_reflns_theta_min 2.217
_exptl_absorpt_coefficient_mu 2.212
_exptl_absorpt_correction_T_max 0.92
_exptl_absorpt_correction_T_min 0.83
_exptl_absorpt_correction_type multi-scan
_exptl_absorpt_process_details 'SADABS-2016/2 - Bruker AXS'
_exptl_crystal_colour yellow
_exptl_crystal_density_diffrn 1.887
_exptl_crystal_description plate
_exptl_crystal_F_000 2032
_exptl_crystal_size_max 0.18
_exptl_crystal_size_mid 0.11
_exptl_crystal_size_min 0.04
_refine_diff_density_max 0.834
_refine_diff_density_min -1.242
_refine_diff_density_rms 0.077
_refine_ls_extinction_method none
_refine_ls_goodness_of_fit_ref 1.060
_refine_ls_hydrogen_treatment constr
_refine_ls_matrix_type full
_refine_ls_number_parameters 464
_refine_ls_number_reflns 8366
_refine_ls_number_restraints 0
_refine_ls_restrained_S_all 1.060
_refine_ls_R_factor_all 0.0243
_refine_ls_R_factor_gt 0.0208
_refine_ls_shift/su_max 0.001
_refine_ls_shift/su_mean 0.000
_refine_ls_structure_factor_coef Fsqd
_refine_ls_weighting_details 'w=1/[\s^2^(Fo^2^)+(0.0125P)^2^+5.8721P] where P=(Fo^2^+2Fc^2^)/3'
_refine_ls_weighting_scheme calc
_refine_ls_wR_factor_gt 0.0450
_refine_ls_wR_factor_ref 0.0468
_reflns_Friedel_coverage 0.000
_reflns_number_gt 7666
_reflns_number_total 8366
_reflns_threshold_expression 'I > 2\s(I)'
_cod_data_source_file d2dt03770j3.cif
_cod_data_source_block ja39c
_cod_depositor_comments 'Adding full bibliography for 7711945--7711966.cif.'
_cod_original_sg_symbol_H-M 'P 21/c'
_cod_database_code 7711951
_shelx_shelxl_version_number 2017/1
_shelx_space_group_comment
;
The symmetry employed for this shelxl refinement is uniquely defined
by the following loop, which should always be used as a source of
symmetry information in preference to the above space-group names.
They are only intended as comments.
;
_shelx_estimated_absorpt_t_min 0.692
_shelx_estimated_absorpt_t_max 0.917

loop_
_space_group_symop_operation_xyz
'x, y, z'
'-x, y+1/2, -z+1/2'
'-x, -y, -z'
'x, -y-1/2, z-1/2'

loop_
_atom_site_label
_atom_site_type_symbol
_atom_site_fract_x
_atom_site_fract_y
_atom_site_fract_z
_atom_site_U_iso_or_equiv
_atom_site_adp_type
_atom_site_occupancy
_atom_site_site_symmetry_order
_atom_site_calc_flag
_atom_site_refinement_flags_posn
_atom_site_refinement_flags_adp
_atom_site_refinement_flags_occupancy
_atom_site_disorder_assembly
_atom_site_disorder_group
Sb1 Sb 0.28709(2) 0.46161(2) 0.36308(2) 0.01342(4) Uani 1 1 d . . . . .
Sb2 Sb 0.17266(2) 0.18208(2) 0.37424(2) 0.01382(4) Uani 1 1 d . . . . .
Fe1 Fe 0.36507(2) 0.17226(3) 0.46128(2) 0.01361(6) Uani 1 1 d . . . . .
Cl1 Cl 0.38774(3) 0.72326(5) 0.33122(3) 0.01754(10) Uani 1 1 d . . . . .
Cl2 Cl 0.07098(3) -0.10106(6) 0.35582(3) 0.02869(13) Uani 1 1 d . . . . .
O1 O 0.20200(8) 0.36279(15) 0.36224(8) 0.0174(3) Uani 1 1 d . . . . .
O2 O 0.39140(8) 0.58634(15) 0.36045(9) 0.0197(3) Uani 1 1 d . . . . .
O3 O 0.37437(11) 0.71520(18) 0.25555(9) 0.0314(4) Uani 1 1 d . . . . .
O4 O 0.32986(10) 0.79216(18) 0.34350(11) 0.0328(4) Uani 1 1 d . . . . .
O5 O 0.45708(9) 0.78409(18) 0.37006(10) 0.0292(4) Uani 1 1 d . . . . .
O6 O 0.14199(9) -0.03264(16) 0.39767(9) 0.0230(3) Uani 1 1 d . . . . .
O7 O 0.02570(10) -0.0103(2) 0.30296(10) 0.0359(4) Uani 1 1 d . . . . .
O8 O 0.03874(16) -0.1337(3) 0.40682(13) 0.0818(11) Uani 1 1 d . . . . .
O9 O 0.08693(13) -0.2141(2) 0.32188(13) 0.0549(6) Uani 1 1 d . . . . .
C1 C 0.36775(11) 0.3170(2) 0.39102(11) 0.0156(4) Uani 1 1 d . . . . .
C2 C 0.36022(12) 0.1904(2) 0.35620(11) 0.0161(4) Uani 1 1 d . . . . .
H2 H 0.320967 0.163449 0.313300 0.019 Uiso 1 1 calc R U . . .
C3 C 0.42202(12) 0.1123(2) 0.39735(12) 0.0185(4) Uani 1 1 d . . . . .
H3 H 0.431169 0.023803 0.386728 0.022 Uiso 1 1 calc R U . . .
C4 C 0.46777(12) 0.1894(2) 0.45713(12) 0.0188(4) Uani 1 1 d . . . . .
H4 H 0.512783 0.161192 0.493141 0.023 Uiso 1 1 calc R U . . .
C5 C 0.43486(12) 0.3157(2) 0.45395(12) 0.0178(4) Uani 1 1 d . . . . .
H5 H 0.453749 0.386477 0.487334 0.021 Uiso 1 1 calc R U . . .
C6 C 0.26485(11) 0.1331(2) 0.46422(11) 0.0155(4) Uani 1 1 d . . . . .
C7 C 0.30778(12) 0.0143(2) 0.47874(12) 0.0179(4) Uani 1 1 d . . . . .
H7 H 0.295993 -0.065435 0.451306 0.021 Uiso 1 1 calc R U . . .
C8 C 0.37134(12) 0.0382(2) 0.54195(12) 0.0204(5) Uani 1 1 d . . . . .
H8 H 0.409752 -0.023485 0.563993 0.025 Uiso 1 1 calc R U . . .
C9 C 0.36812(12) 0.1691(2) 0.56681(12) 0.0203(5) Uani 1 1 d . . . . .
H9 H 0.403719 0.209502 0.608288 0.024 Uiso 1 1 calc R U . . .
C10 C 0.30250(12) 0.2293(2) 0.51900(11) 0.0171(4) Uani 1 1 d . . . . .
H10 H 0.286474 0.316938 0.522570 0.021 Uiso 1 1 calc R U . . .
C11 C 0.29087(12) 0.5841(2) 0.44993(11) 0.0171(4) Uani 1 1 d . . . . .
C12 C 0.35745(13) 0.6248(2) 0.50184(12) 0.0220(5) Uani 1 1 d . . . . .
H12 H 0.402105 0.606713 0.495453 0.026 Uiso 1 1 calc R U . . .
C13 C 0.35781(15) 0.6921(2) 0.56295(13) 0.0278(5) Uani 1 1 d . . . . .
H13 H 0.403056 0.717742 0.599521 0.033 Uiso 1 1 calc R U . . .
C14 C 0.29255(16) 0.7222(2) 0.57095(13) 0.0305(6) Uani 1 1 d . . . . .
H14 H 0.293165 0.768247 0.613005 0.037 Uiso 1 1 calc R U . . .
C15 C 0.22640(16) 0.6854(3) 0.51794(14) 0.0297(6) Uani 1 1 d . . . . .
H15 H 0.181753 0.709202 0.522935 0.036 Uiso 1 1 calc R U . . .
C16 C 0.22485(13) 0.6138(2) 0.45752(13) 0.0223(5) Uani 1 1 d . . . . .
H16 H 0.179559 0.585594 0.421963 0.027 Uiso 1 1 calc R U . . .
C17 C 0.23448(12) 0.5165(2) 0.25406(11) 0.0159(4) Uani 1 1 d . . . . .
C18 C 0.16565(13) 0.5742(2) 0.23478(13) 0.0212(5) Uani 1 1 d . . . . .
H18 H 0.147135 0.597616 0.271162 0.025 Uiso 1 1 calc R U . . .
C19 C 0.12430(13) 0.5974(3) 0.16205(13) 0.0255(5) Uani 1 1 d . . . . .
H19 H 0.077335 0.637445 0.148327 0.031 Uiso 1 1 calc R U . . .
C20 C 0.15150(14) 0.5622(2) 0.10942(13) 0.0256(5) Uani 1 1 d . . . . .
H20 H 0.122839 0.577711 0.059552 0.031 Uiso 1 1 calc R U . . .
C21 C 0.21997(14) 0.5046(2) 0.12861(13) 0.0251(5) Uani 1 1 d . . . . .
H21 H 0.238018 0.480888 0.091933 0.030 Uiso 1 1 calc R U . . .
C22 C 0.26263(13) 0.4812(2) 0.20162(12) 0.0196(4) Uani 1 1 d . . . . .
H22 H 0.309807 0.442027 0.215249 0.024 Uiso 1 1 calc R U . . .
C23 C 0.17055(11) 0.1125(2) 0.27348(11) 0.0165(4) Uani 1 1 d . . . . .
C24 C 0.19807(12) -0.0125(2) 0.26789(13) 0.0214(5) Uani 1 1 d . . . . .
H24 H 0.208914 -0.074173 0.306723 0.026 Uiso 1 1 calc R U . . .
C25 C 0.20947(13) -0.0458(3) 0.20488(14) 0.0277(5) Uani 1 1 d . . . . .
H25 H 0.228865 -0.130235 0.200698 0.033 Uiso 1 1 calc R U . . .
C26 C 0.19257(15) 0.0443(3) 0.14802(14) 0.0304(6) Uani 1 1 d . . . . .
H26 H 0.201243 0.021874 0.105311 0.036 Uiso 1 1 calc R U . . .
C27 C 0.16309(15) 0.1666(3) 0.15332(13) 0.0287(6) Uani 1 1 d . . . . .
H27 H 0.150142 0.226652 0.113550 0.034 Uiso 1 1 calc R U . . .
C28 C 0.15231(13) 0.2023(2) 0.21635(12) 0.0223(5) Uani 1 1 d . . . . .
H28 H 0.132774 0.286709 0.220314 0.027 Uiso 1 1 calc R U . . .
C29 C 0.08460(11) 0.2547(2) 0.39863(12) 0.0179(4) Uani 1 1 d . . . . .
C30 C 0.04576(13) 0.3625(3) 0.35939(13) 0.0251(5) Uani 1 1 d . . . . .
H30 H 0.055811 0.395937 0.319226 0.030 Uiso 1 1 calc R U . . .
C31 C -0.00781(14) 0.4209(3) 0.37933(16) 0.0328(6) Uani 1 1 d . . . . .
H31 H -0.035742 0.492931 0.351955 0.039 Uiso 1 1 calc R U . . .
C32 C -0.02040(14) 0.3740(3) 0.43899(15) 0.0338(6) Uani 1 1 d . . . . .
H32 H -0.056410 0.415485 0.453148 0.041 Uiso 1 1 calc R U . . .
C33 C 0.01851(14) 0.2680(3) 0.47832(14) 0.0323(6) Uani 1 1 d . . . . .
H33 H 0.009337 0.236811 0.519400 0.039 Uiso 1 1 calc R U . . .
C34 C 0.07139(13) 0.2063(3) 0.45791(12) 0.0238(5) Uani 1 1 d . . . . .
H34 H 0.097932 0.132165 0.484332 0.029 Uiso 1 1 calc R U . . .
C1S C 0.4934(2) 1.0084(4) 0.2568(2) 0.0382(9) Uani 0.752(5) 1 d . . P A 1
H1S1 H 0.523547 1.087650 0.258020 0.046 Uiso 0.752(5) 1 calc R U P A 1
H1S2 H 0.497608 0.990020 0.307352 0.046 Uiso 0.752(5) 1 calc R U P A 1
C2S C 0.4777(6) 1.0363(13) 0.1987(7) 0.0382(9) Uani 0.248(5) 1 d . . P A 2
H2S1 H 0.508346 1.106817 0.230338 0.046 Uiso 0.248(5) 1 calc R U P A 2
H2S2 H 0.473102 1.056570 0.148244 0.046 Uiso 0.248(5) 1 calc R U P A 2
Cl1S Cl 0.52806(4) 0.87634(8) 0.22574(4) 0.04370(17) Uani 1 1 d . . . . .
Cl2S Cl 0.39859(5) 1.04496(8) 0.20208(4) 0.04852(19) Uani 1 1 d . . . . .

loop_
_atom_site_aniso_label
_atom_site_aniso_U_11
_atom_site_aniso_U_22
_atom_site_aniso_U_33
_atom_site_aniso_U_23
_atom_site_aniso_U_13
_atom_site_aniso_U_12
Sb1 0.01381(7) 0.01244(7) 0.01390(7) 0.00105(5) 0.00504(5) 0.00083(5)
Sb2 0.01190(7) 0.01553(7) 0.01326(7) 0.00195(5) 0.00379(5) -0.00017(5)
Fe1 0.01269(14) 0.01376(14) 0.01388(14) 0.00108(11) 0.00438(11) 0.00058(11)
Cl1 0.0171(2) 0.0151(2) 0.0190(2) 0.00198(19) 0.00501(19) -0.00169(19)
Cl2 0.0280(3) 0.0322(3) 0.0252(3) -0.0016(2) 0.0092(2) -0.0143(3)
O1 0.0158(7) 0.0148(7) 0.0214(8) 0.0028(6) 0.0068(6) -0.0005(6)
O2 0.0198(8) 0.0151(8) 0.0250(8) 0.0053(6) 0.0092(7) 0.0007(6)
O3 0.0424(11) 0.0311(10) 0.0184(8) 0.0022(7) 0.0085(8) -0.0083(8)
O4 0.0304(10) 0.0240(9) 0.0490(11) 0.0085(8) 0.0206(9) 0.0112(8)
O5 0.0223(9) 0.0255(9) 0.0323(9) 0.0005(7) 0.0014(7) -0.0097(7)
O6 0.0201(8) 0.0215(8) 0.0229(8) 0.0037(7) 0.0030(7) -0.0059(7)
O7 0.0237(9) 0.0409(11) 0.0330(10) -0.0091(9) -0.0009(8) 0.0028(8)
O8 0.0780(19) 0.130(3) 0.0427(14) -0.0001(15) 0.0288(13) -0.0714(19)
O9 0.0546(14) 0.0254(11) 0.0646(15) -0.0147(10) -0.0011(12) 0.0001(10)
C1 0.0149(10) 0.0153(10) 0.0178(10) 0.0029(8) 0.0074(8) 0.0010(8)
C2 0.0157(10) 0.0176(10) 0.0163(10) 0.0007(8) 0.0075(8) 0.0003(8)
C3 0.0195(11) 0.0167(11) 0.0228(11) 0.0007(9) 0.0120(9) 0.0020(9)
C4 0.0133(10) 0.0210(11) 0.0227(11) 0.0036(9) 0.0074(8) 0.0014(8)
C5 0.0154(10) 0.0170(11) 0.0206(11) 0.0006(8) 0.0064(8) -0.0018(8)
C6 0.0145(10) 0.0170(10) 0.0147(10) 0.0042(8) 0.0053(8) 0.0003(8)
C7 0.0193(11) 0.0157(10) 0.0194(10) 0.0032(8) 0.0080(9) -0.0010(8)
C8 0.0175(11) 0.0240(12) 0.0193(11) 0.0073(9) 0.0062(9) 0.0024(9)
C9 0.0180(11) 0.0273(12) 0.0149(10) 0.0014(9) 0.0054(8) -0.0007(9)
C10 0.0173(10) 0.0207(11) 0.0150(10) 0.0000(8) 0.0080(8) 0.0006(9)
C11 0.0232(11) 0.0135(10) 0.0150(10) 0.0010(8) 0.0078(9) 0.0015(8)
C12 0.0245(12) 0.0178(11) 0.0210(11) 0.0015(9) 0.0052(9) 0.0022(9)
C13 0.0398(15) 0.0189(12) 0.0189(11) -0.0001(9) 0.0044(10) -0.0017(11)
C14 0.0551(17) 0.0194(12) 0.0210(12) -0.0014(9) 0.0187(12) 0.0008(12)
C15 0.0413(15) 0.0252(13) 0.0321(13) 0.0008(11) 0.0247(12) 0.0050(11)
C16 0.0247(12) 0.0197(11) 0.0246(11) 0.0007(9) 0.0115(10) 0.0015(9)
C17 0.0172(10) 0.0135(10) 0.0151(10) 0.0015(8) 0.0039(8) -0.0022(8)
C18 0.0222(11) 0.0199(11) 0.0226(11) 0.0036(9) 0.0096(9) 0.0031(9)
C19 0.0204(12) 0.0256(13) 0.0266(12) 0.0076(10) 0.0041(10) 0.0031(10)
C20 0.0291(13) 0.0248(12) 0.0169(11) 0.0048(9) 0.0015(9) -0.0062(10)
C21 0.0334(13) 0.0248(12) 0.0190(11) -0.0024(9) 0.0121(10) -0.0053(10)
C22 0.0193(11) 0.0203(11) 0.0204(11) -0.0007(9) 0.0089(9) -0.0011(9)
C23 0.0141(10) 0.0197(11) 0.0151(10) -0.0008(8) 0.0047(8) -0.0026(8)
C24 0.0167(11) 0.0226(12) 0.0225(11) 0.0006(9) 0.0046(9) -0.0006(9)
C25 0.0227(12) 0.0299(13) 0.0314(13) -0.0082(11) 0.0112(10) -0.0003(10)
C26 0.0318(14) 0.0389(15) 0.0248(12) -0.0107(11) 0.0155(11) -0.0125(12)
C27 0.0374(14) 0.0309(14) 0.0169(11) 0.0003(10) 0.0091(10) -0.0118(11)
C28 0.0254(12) 0.0186(11) 0.0193(11) -0.0013(9) 0.0042(9) -0.0057(9)
C29 0.0124(10) 0.0241(12) 0.0163(10) -0.0029(9) 0.0044(8) -0.0027(9)
C30 0.0195(11) 0.0306(13) 0.0257(12) 0.0034(10) 0.0091(10) 0.0040(10)
C31 0.0218(12) 0.0333(15) 0.0421(15) -0.0033(12) 0.0104(11) 0.0059(11)
C32 0.0207(12) 0.0448(17) 0.0378(15) -0.0203(13) 0.0133(11) -0.0053(11)
C33 0.0263(13) 0.0537(18) 0.0206(12) -0.0112(12) 0.0129(10) -0.0133(12)
C34 0.0208(11) 0.0315(13) 0.0183(11) -0.0006(9) 0.0063(9) -0.0067(10)
C1S 0.0355(19) 0.043(2) 0.0387(19) -0.0090(17) 0.0167(17) -0.0076(16)
C2S 0.0355(19) 0.043(2) 0.0387(19) -0.0090(17) 0.0167(17) -0.0076(16)
Cl1S 0.0353(4) 0.0408(4) 0.0517(4) 0.0044(3) 0.0124(3) -0.0044(3)
Cl2S 0.0554(5) 0.0391(4) 0.0446(4) -0.0061(3) 0.0112(4) 0.0062(4)

loop_
_atom_type_symbol
_atom_type_description
_atom_type_scat_dispersion_real
_atom_type_scat_dispersion_imag
_atom_type_scat_source
C C 0.0033 0.0016 'International Tables Vol C Tables 4.2.6.8 and 6.1.1.4'
H H 0.0000 0.0000 'International Tables Vol C Tables 4.2.6.8 and 6.1.1.4'
Cl Cl 0.1484 0.1585 'International Tables Vol C Tables 4.2.6.8 and 6.1.1.4'
Fe Fe 0.3463 0.8444 'International Tables Vol C Tables 4.2.6.8 and 6.1.1.4'
O O 0.0106 0.0060 'International Tables Vol C Tables 4.2.6.8 and 6.1.1.4'
Sb Sb -0.5866 1.5461 'International Tables Vol C Tables 4.2.6.8 and 6.1.1.4'

loop_
_geom_angle_atom_site_label_1
_geom_angle_atom_site_label_2
_geom_angle_atom_site_label_3
_geom_angle
_geom_angle_site_symmetry_1
_geom_angle_site_symmetry_3
_geom_angle_publ_flag
O1 Sb1 C1 102.20(7) . . ?
O1 Sb1 C17 91.95(7) . . ?
C1 Sb1 C17 119.81(8) . . ?
O1 Sb1 C11 94.43(8) . . ?
C1 Sb1 C11 113.98(8) . . ?
C17 Sb1 C11 122.90(8) . . ?
O1 Sb1 O2 178.35(6) . . ?
C1 Sb1 O2 78.61(7) . . ?
C17 Sb1 O2 86.40(7) . . ?
C11 Sb1 O2 86.52(7) . . ?
O1 Sb2 C6 97.11(7) . . ?
O1 Sb2 C29 90.45(8) . . ?
C6 Sb2 C29 114.71(8) . . ?
O1 Sb2 C23 95.69(7) . . ?
C6 Sb2 C23 115.99(8) . . ?
C29 Sb2 C23 127.60(8) . . ?
O1 Sb2 O6 175.87(6) . . ?
C6 Sb2 O6 79.42(7) . . ?
C29 Sb2 O6 88.99(8) . . ?
C23 Sb2 O6 87.89(7) . . ?
C6 Fe1 C1 115.61(8) . . ?
C6 Fe1 C5 145.75(9) . . ?
C1 Fe1 C5 41.42(8) . . ?
C6 Fe1 C10 41.29(9) . . ?
C1 Fe1 C10 110.74(9) . . ?
C5 Fe1 C10 113.59(9) . . ?
C6 Fe1 C7 41.06(9) . . ?
C1 Fe1 C7 146.00(9) . . ?
C5 Fe1 C7 171.82(9) . . ?
C10 Fe1 C7 69.13(9) . . ?
C6 Fe1 C2 111.50(8) . . ?
C1 Fe1 C2 41.05(8) . . ?
C5 Fe1 C2 69.09(9) . . ?
C10 Fe1 C2 136.76(9) . . ?
C7 Fe1 C2 114.70(9) . . ?
C6 Fe1 C4 173.59(9) . . ?
C1 Fe1 C4 68.66(9) . . ?
C5 Fe1 C4 40.58(9) . . ?
C10 Fe1 C4 143.14(9) . . ?
C7 Fe1 C4 132.80(9) . . ?
C2 Fe1 C4 68.19(9) . . ?
C6 Fe1 C8 68.22(8) . . ?
C1 Fe1 C8 173.32(9) . . ?
C5 Fe1 C8 132.40(9) . . ?
C10 Fe1 C8 68.13(9) . . ?
C7 Fe1 C8 40.41(9) . . ?
C2 Fe1 C8 144.06(9) . . ?
C4 Fe1 C8 108.04(9) . . ?
C6 Fe1 C3 135.44(9) . . ?
C1 Fe1 C3 68.48(9) . . ?
C5 Fe1 C3 68.39(9) . . ?
C10 Fe1 C3 176.30(9) . . ?
C7 Fe1 C3 109.36(9) . . ?
C2 Fe1 C3 40.36(8) . . ?
C4 Fe1 C3 40.33(9) . . ?
C8 Fe1 C3 113.10(9) . . ?
C6 Fe1 C9 68.38(9) . . ?
C1 Fe1 C9 134.81(9) . . ?
C5 Fe1 C9 108.43(9) . . ?
C10 Fe1 C9 40.38(8) . . ?
C7 Fe1 C9 68.25(9) . . ?
C2 Fe1 C9 175.68(9) . . ?
C4 Fe1 C9 112.45(9) . . ?
C8 Fe1 C9 40.20(9) . . ?
C3 Fe1 C9 142.68(9) . . ?
O3 Cl1 O4 111.11(12) . . ?
O3 Cl1 O5 110.85(11) . . ?
O4 Cl1 O5 111.05(12) . . ?
O3 Cl1 O2 108.62(10) . . ?
O4 Cl1 O2 108.14(10) . . ?
O5 Cl1 O2 106.91(10) . . ?
O8 Cl2 O9 112.80(19) . . ?
O8 Cl2 O7 110.50(17) . . ?
O9 Cl2 O7 110.92(13) . . ?
O8 Cl2 O6 106.52(12) . . ?
O9 Cl2 O6 107.94(12) . . ?
O7 Cl2 O6 107.92(11) . . ?
Sb1 O1 Sb2 140.40(8) . . ?
Cl1 O2 Sb1 124.87(9) . . ?
Cl2 O6 Sb2 124.87(9) . . ?
C2 C1 C5 107.82(19) . . ?
C2 C1 Fe1 70.38(12) . . ?
C5 C1 Fe1 69.48(12) . . ?
C2 C1 Sb1 124.59(15) . . ?
C5 C1 Sb1 126.95(16) . . ?
Fe1 C1 Sb1 118.47(10) . . ?
C3 C2 C1 107.76(19) . . ?
C3 C2 Fe1 70.30(12) . . ?
C1 C2 Fe1 68.57(12) . . ?
C3 C2 H2 126.1 . . ?
C1 C2 H2 126.1 . . ?
Fe1 C2 H2 126.6 . . ?
C4 C3 C2 108.30(19) . . ?
C4 C3 Fe1 69.45(12) . . ?
C2 C3 Fe1 69.34(12) . . ?
C4 C3 H3 125.9 . . ?
C2 C3 H3 125.9 . . ?
Fe1 C3 H3 126.9 . . ?
C5 C4 C3 108.53(19) . . ?
C5 C4 Fe1 68.89(12) . . ?
C3 C4 Fe1 70.22(12) . . ?
C5 C4 H4 125.7 . . ?
C3 C4 H4 125.7 . . ?
Fe1 C4 H4 126.7 . . ?
C4 C5 C1 107.59(19) . . ?
C4 C5 Fe1 70.53(13) . . ?
C1 C5 Fe1 69.10(12) . . ?
C4 C5 H5 126.2 . . ?
C1 C5 H5 126.2 . . ?
Fe1 C5 H5 125.7 . . ?
C7 C6 C10 108.33(19) . . ?
C7 C6 Fe1 70.34(12) . . ?
C10 C6 Fe1 70.02(12) . . ?
C7 C6 Sb2 129.27(16) . . ?
C10 C6 Sb2 121.80(16) . . ?
Fe1 C6 Sb2 118.41(10) . . ?
C8 C7 C6 107.1(2) . . ?
C8 C7 Fe1 70.09(13) . . ?
C6 C7 Fe1 68.60(12) . . ?
C8 C7 H7 126.5 . . ?
C6 C7 H7 126.5 . . ?
Fe1 C7 H7 126.4 . . ?
C9 C8 C7 109.0(2) . . ?
C9 C8 Fe1 70.14(13) . . ?
C7 C8 Fe1 69.50(12) . . ?
C9 C8 H8 125.5 . . ?
C7 C8 H8 125.5 . . ?
Fe1 C8 H8 126.4 . . ?
C8 C9 C10 108.3(2) . . ?
C8 C9 Fe1 69.66(12) . . ?
C10 C9 Fe1 69.07(12) . . ?
C8 C9 H9 125.9 . . ?
C10 C9 H9 125.9 . . ?
Fe1 C9 H9 127.0 . . ?
C9 C10 C6 107.34(19) . . ?
C9 C10 Fe1 70.54(12) . . ?
C6 C10 Fe1 68.69(12) . . ?
C9 C10 H10 126.3 . . ?
C6 C10 H10 126.3 . . ?
Fe1 C10 H10 126.0 . . ?
C12 C11 C16 121.0(2) . . ?
C12 C11 Sb1 121.08(17) . . ?
C16 C11 Sb1 117.73(16) . . ?
C13 C12 C11 119.2(2) . . ?
C13 C12 H12 120.4 . . ?
C11 C12 H12 120.4 . . ?
C14 C13 C12 120.3(2) . . ?
C14 C13 H13 119.9 . . ?
C12 C13 H13 119.9 . . ?
C13 C14 C15 120.3(2) . . ?
C13 C14 H14 119.9 . . ?
C15 C14 H14 119.9 . . ?
C14 C15 C16 120.4(2) . . ?
C14 C15 H15 119.8 . . ?
C16 C15 H15 119.8 . . ?
C15 C16 C11 118.8(2) . . ?
C15 C16 H16 120.6 . . ?
C11 C16 H16 120.6 . . ?
C18 C17 C22 121.3(2) . . ?
C18 C17 Sb1 116.83(16) . . ?
C22 C17 Sb1 121.39(16) . . ?
C19 C18 C17 119.4(2) . . ?
C19 C18 H18 120.3 . . ?
C17 C18 H18 120.3 . . ?
C20 C19 C18 119.9(2) . . ?
C20 C19 H19 120.1 . . ?
C18 C19 H19 120.1 . . ?
C21 C20 C19 120.7(2) . . ?
C21 C20 H20 119.6 . . ?
C19 C20 H20 119.6 . . ?
C20 C21 C22 120.3(2) . . ?
C20 C21 H21 119.9 . . ?
C22 C21 H21 119.9 . . ?
C17 C22 C21 118.5(2) . . ?
C17 C22 H22 120.8 . . ?
C21 C22 H22 120.8 . . ?
C28 C23 C24 121.1(2) . . ?
C28 C23 Sb2 117.59(17) . . ?
C24 C23 Sb2 120.49(16) . . ?
C25 C24 C23 119.2(2) . . ?
C25 C24 H24 120.4 . . ?
C23 C24 H24 120.4 . . ?
C26 C25 C24 120.0(2) . . ?
C26 C25 H25 120.0 . . ?
C24 C25 H25 120.0 . . ?
C27 C26 C25 120.2(2) . . ?
C27 C26 H26 119.9 . . ?
C25 C26 H26 119.9 . . ?
C26 C27 C28 120.5(2) . . ?
C26 C27 H27 119.8 . . ?
C28 C27 H27 119.8 . . ?
C23 C28 C27 118.9(2) . . ?
C23 C28 H28 120.5 . . ?
C27 C28 H28 120.5 . . ?
C34 C29 C30 120.9(2) . . ?
C34 C29 Sb2 120.30(17) . . ?
C30 C29 Sb2 118.33(16) . . ?
C31 C30 C29 119.4(2) . . ?
C31 C30 H30 120.3 . . ?
C29 C30 H30 120.3 . . ?
C32 C31 C30 119.8(3) . . ?
C32 C31 H31 120.1 . . ?
C30 C31 H31 120.1 . . ?
C33 C32 C31 120.9(2) . . ?
C33 C32 H32 119.6 . . ?
C31 C32 H32 119.6 . . ?
C32 C33 C34 120.0(2) . . ?
C32 C33 H33 120.0 . . ?
C34 C33 H33 120.0 . . ?
C29 C34 C33 119.0(2) . . ?
C29 C34 H34 120.5 . . ?
C33 C34 H34 120.5 . . ?
Cl1S C1S Cl2S 113.7(2) . . ?
Cl1S C1S H1S1 108.8 . . ?
Cl2S C1S H1S1 108.8 . . ?
Cl1S C1S H1S2 108.8 . . ?
Cl2S C1S H1S2 108.8 . . ?
H1S1 C1S H1S2 107.7 . . ?
Cl2S C2S Cl1S 117.4(7) . . ?
Cl2S C2S H2S1 108.0 . . ?
Cl1S C2S H2S1 108.0 . . ?
Cl2S C2S H2S2 108.0 . . ?
Cl1S C2S H2S2 108.0 . . ?
H2S1 C2S H2S2 107.2 . . ?

loop_
_geom_bond_atom_site_label_1
_geom_bond_atom_site_label_2
_geom_bond_distance
_geom_bond_site_symmetry_2
_geom_bond_publ_flag
Sb1 O1 1.9420(15) . ?
Sb1 C1 2.073(2) . ?
Sb1 C17 2.091(2) . ?
Sb1 C11 2.097(2) . ?
Sb1 O2 2.4228(15) . ?
Sb2 O1 1.9538(15) . ?
Sb2 C6 2.073(2) . ?
Sb2 C29 2.095(2) . ?
Sb2 C23 2.101(2) . ?
Sb2 O6 2.3417(16) . ?
Fe1 C6 2.031(2) . ?
Fe1 C1 2.031(2) . ?
Fe1 C5 2.036(2) . ?
Fe1 C10 2.049(2) . ?
Fe1 C7 2.054(2) . ?
Fe1 C2 2.055(2) . ?
Fe1 C4 2.058(2) . ?
Fe1 C8 2.062(2) . ?
Fe1 C3 2.068(2) . ?
Fe1 C9 2.068(2) . ?
Cl1 O3 1.4238(17) . ?
Cl1 O4 1.4295(18) . ?
Cl1 O5 1.4301(17) . ?
Cl1 O2 1.4895(16) . ?
Cl2 O8 1.417(2) . ?
Cl2 O9 1.417(2) . ?
Cl2 O7 1.426(2) . ?
Cl2 O6 1.5000(16) . ?
C1 C2 1.433(3) . ?
C1 C5 1.438(3) . ?
C2 C3 1.423(3) . ?
C2 H2 0.9500 . ?
C3 C4 1.422(3) . ?
C3 H3 0.9500 . ?
C4 C5 1.420(3) . ?
C4 H4 0.9500 . ?
C5 H5 0.9500 . ?
C6 C7 1.433(3) . ?
C6 C10 1.438(3) . ?
C7 C8 1.422(3) . ?
C7 H7 0.9500 . ?
C8 C9 1.420(3) . ?
C8 H8 0.9500 . ?
C9 C10 1.421(3) . ?
C9 H9 0.9500 . ?
C10 H10 0.9500 . ?
C11 C12 1.391(3) . ?
C11 C16 1.393(3) . ?
C12 C13 1.385(3) . ?
C12 H12 0.9500 . ?
C13 C14 1.383(4) . ?
C13 H13 0.9500 . ?
C14 C15 1.383(4) . ?
C14 H14 0.9500 . ?
C15 C16 1.388(3) . ?
C15 H15 0.9500 . ?
C16 H16 0.9500 . ?
C17 C18 1.390(3) . ?
C17 C22 1.393(3) . ?
C18 C19 1.385(3) . ?
C18 H18 0.9500 . ?
C19 C20 1.383(4) . ?
C19 H19 0.9500 . ?
C20 C21 1.383(4) . ?
C20 H20 0.9500 . ?
C21 C22 1.395(3) . ?
C21 H21 0.9500 . ?
C22 H22 0.9500 . ?
C23 C28 1.388(3) . ?
C23 C24 1.392(3) . ?
C24 C25 1.389(3) . ?
C24 H24 0.9500 . ?
C25 C26 1.387(4) . ?
C25 H25 0.9500 . ?
C26 C27 1.385(4) . ?
C26 H26 0.9500 . ?
C27 C28 1.389(3) . ?
C27 H27 0.9500 . ?
C28 H28 0.9500 . ?
C29 C34 1.382(3) . ?
C29 C30 1.388(3) . ?
C30 C31 1.386(3) . ?
C30 H30 0.9500 . ?
C31 C32 1.378(4) . ?
C31 H31 0.9500 . ?
C32 C33 1.376(4) . ?
C32 H32 0.9500 . ?
C33 C34 1.394(4) . ?
C33 H33 0.9500 . ?
C34 H34 0.9500 . ?
C1S Cl1S 1.712(4) . ?
C1S Cl2S 1.811(4) . ?
C1S H1S1 0.9900 . ?
C1S H1S2 0.9900 . ?
C2S Cl2S 1.584(12) . ?
C2S Cl1S 1.865(13) . ?
C2S H2S1 0.9900 . ?
C2S H2S2 0.9900 . ?
